data_4028738
loop_
_publ_author_name
'Anton Lishchynskyi'
'Maxim A. Novikov'
'Eddy Martin'
'Eduardo C. Escudero-Ad\'an'
'Petr Nov\'ak'
'Vladimir V. Grushin'

_publ_section_title
;
 Trifluoromethylation of Aryl and Heteroaryl Halides with
 Fluoroform-Derived CuCF3: Scope, Limitations, and Mechanistic Features
;
_journal_name_full 'Journal of Organic Chemistry'
_journal_page_first 11126
_journal_page_last 11146
_journal_paper_doi 10.1021/jo401423h
_journal_volume 78
_journal_year 2013
_chemical_absolute_configuration ad
_chemical_formula_sum 'C6 H15 Br Cu N'
_chemical_formula_weight 244.64
_chemical_name_systematic
; 
 ? 
;
_space_group_IT_number 217
_symmetry_cell_setting cubic
_symmetry_space_group_name_Hall 'I -4 2 3'
_symmetry_space_group_name_H-M 'I -4 3 m'
_atom_sites_solution_hydrogens geom
_atom_sites_solution_primary direct
_atom_sites_solution_secondary difmap
_audit_creation_method SHELXL-97
_cell_angle_alpha 90.00
_cell_angle_beta 90.00
_cell_angle_gamma 90.00
_cell_formula_units_Z 8
_cell_length_a 12.1176(4)
_cell_length_b 12.1176(4)
_cell_length_c 12.1176(4)
_cell_measurement_reflns_used 1708
_cell_measurement_temperature 100(2)
_cell_measurement_theta_max 29.73
_cell_measurement_theta_min 3.36
_cell_volume 1779.30(10)
_computing_cell_refinement 'Bruker APEX2 v2011.4-0'
_computing_data_collection 'Bruker APEX2 v2011.4-0'
_computing_data_reduction 'Bruker SAINT V7.60A'
_computing_molecular_graphics 'Bruker SHELXTL'
_computing_publication_material 'Bruker SHELXTL'
_computing_structure_refinement 'SHELXS-97 (Sheldrick, 2008)'
_computing_structure_solution Sir2011
_diffrn_ambient_temperature 100(2)
_diffrn_detector_area_resol_mean 512
_diffrn_detector_type '4K CCD area detector APEX II'
_diffrn_measured_fraction_theta_full 0.963
_diffrn_measured_fraction_theta_max 0.963
_diffrn_measurement_device_type 'Kappa 4-axis goniometer bruker-nonius'
_diffrn_measurement_method
;
 Fullsphere data collection, phi and omega scans
;
_diffrn_measurement_specimen_support 'magnetic support with MicroMount'
_diffrn_radiation_monochromator 'Multilayer Montel 200 mirrors'
_diffrn_radiation_type MoK\a
_diffrn_radiation_wavelength 0.71073
_diffrn_reflns_av_R_equivalents 0.0256
_diffrn_reflns_av_sigmaI/netI 0.0134
_diffrn_reflns_limit_h_max 13
_diffrn_reflns_limit_h_min -16
_diffrn_reflns_limit_k_max 10
_diffrn_reflns_limit_k_min -16
_diffrn_reflns_limit_l_max 14
_diffrn_reflns_limit_l_min -16
_diffrn_reflns_number 5089
_diffrn_reflns_theta_full 30.07
_diffrn_reflns_theta_max 30.07
_diffrn_reflns_theta_min 3.36
_diffrn_source 'Rotating anode x-ray tube'
_diffrn_source_current 70
_diffrn_source_power 50
_diffrn_source_size '3 mm x 0.3 mm fine focus'
_diffrn_source_type 'Bruker-Nonius FR 591'
_exptl_absorpt_coefficient_mu 6.869
_exptl_absorpt_correction_T_max 0.5467
_exptl_absorpt_correction_T_min 0.5467
_exptl_absorpt_correction_type empirical
_exptl_absorpt_process_details
; 
 SADABS Version 2008/1 Bruker-Nonius
 Blessing, Acta Cryst. (1995) A51 33-38
;
_exptl_crystal_colour colourless
_exptl_crystal_density_diffrn 1.826
_exptl_crystal_description Block
_exptl_crystal_F_000 976
_exptl_crystal_size_max 0.1
_exptl_crystal_size_mid 0.1
_exptl_crystal_size_min 0.1
_refine_diff_density_max 0.351
_refine_diff_density_min -0.360
_refine_diff_density_rms 0.057
_refine_ls_abs_structure_details 'Flack H D (1983), Acta Cryst. A39, 876-881'
_refine_ls_abs_structure_Flack 0.008(15)
_refine_ls_extinction_method none
_refine_ls_goodness_of_fit_ref 1.122
_refine_ls_hydrogen_treatment noref
_refine_ls_matrix_type full
_refine_ls_number_parameters 25
_refine_ls_number_reflns 494
_refine_ls_number_restraints 0
_refine_ls_restrained_S_all 1.122
_refine_ls_R_factor_all 0.0138
_refine_ls_R_factor_gt 0.0135
_refine_ls_shift/su_max 0.001
_refine_ls_shift/su_mean 0.000
_refine_ls_structure_factor_coef Fsqd
_refine_ls_weighting_details 'calc w=1/[\s^2^(Fo^2^)+(0.0221P)^2^+0.5127P] where P=(Fo^2^+2Fc^2^)/3'
_refine_ls_weighting_scheme calc
_refine_ls_wR_factor_gt 0.0348
_refine_ls_wR_factor_ref 0.0349
_reflns_number_gt 489
_reflns_number_total 494
_reflns_threshold_expression >2sigma(I)
_cod_data_source_file jo401423h_si_002.cif
_cod_data_source_block al195_0m
_cod_database_code 4028738

loop_
_symmetry_equiv_pos_as_xyz
'x, y, z'
'-x, -y, z'
'-x, y, -z'
'x, -y, -z'
'z, x, y'
'z, -x, -y'
'-z, -x, y'
'-z, x, -y'
'y, z, x'
'-y, z, -x'
'y, -z, -x'
'-y, -z, x'
'y, x, z'
'-y, -x, z'
'y, -x, -z'
'-y, x, -z'
'x, z, y'
'-x, z, -y'
'-x, -z, y'
'x, -z, -y'
'z, y, x'
'z, -y, -x'
'-z, y, -x'
'-z, -y, x'
'x+1/2, y+1/2, z+1/2'
'-x+1/2, -y+1/2, z+1/2'
'-x+1/2, y+1/2, -z+1/2'
'x+1/2, -y+1/2, -z+1/2'
'z+1/2, x+1/2, y+1/2'
'z+1/2, -x+1/2, -y+1/2'
'-z+1/2, -x+1/2, y+1/2'
'-z+1/2, x+1/2, -y+1/2'
'y+1/2, z+1/2, x+1/2'
'-y+1/2, z+1/2, -x+1/2'
'y+1/2, -z+1/2, -x+1/2'
'-y+1/2, -z+1/2, x+1/2'
'y+1/2, x+1/2, z+1/2'
'-y+1/2, -x+1/2, z+1/2'
'y+1/2, -x+1/2, -z+1/2'
'-y+1/2, x+1/2, -z+1/2'
'x+1/2, z+1/2, y+1/2'
'-x+1/2, z+1/2, -y+1/2'
'-x+1/2, -z+1/2, y+1/2'
'x+1/2, -z+1/2, -y+1/2'
'z+1/2, y+1/2, x+1/2'
'z+1/2, -y+1/2, -x+1/2'
'-z+1/2, y+1/2, -x+1/2'
'-z+1/2, -y+1/2, x+1/2'

loop_
_atom_site_label
_atom_site_type_symbol
_atom_site_fract_x
_atom_site_fract_y
_atom_site_fract_z
_atom_site_U_iso_or_equiv
_atom_site_adp_type
_atom_site_occupancy
_atom_site_symmetry_multiplicity
_atom_site_calc_flag
_atom_site_refinement_flags
Br1 Br 1.117455(15) 0.882545(15) 0.882545(15) 0.01385(9) Uani 1 6 d S
Cu1 Cu 0.914534(19) 0.914534(19) 0.914534(19) 0.01625(11) Uani 1 6 d S
N1 N 0.81495(14) 0.81495(14) 0.81495(14) 0.0150(5) Uani 1 6 d S
C1 C 0.7930(3) 0.8705(3) 0.7072(2) 0.0216(5) Uani 0.50 1 d P
H1A H 0.7585 0.9403 0.7214 0.026 Uiso 0.50 1 d PR
H1B H 0.7407 0.8261 0.6676 0.026 Uiso 0.50 1 d PR
C2 C 0.88932(15) 0.88932(15) 0.63487(19) 0.0376(6) Uani 1 2 d S
H2A H 0.8647 0.9237 0.5683 0.056 Uiso 0.50 1 d PR
H2B H 0.9417 0.9417 0.6717 0.056 Uiso 1 2 d SR
H2C H 0.9236 0.8193 0.6170 0.056 Uiso 0.50 1 d PR

loop_
_atom_site_aniso_label
_atom_site_aniso_U_11
_atom_site_aniso_U_22
_atom_site_aniso_U_33
_atom_site_aniso_U_23
_atom_site_aniso_U_13
_atom_site_aniso_U_12
Br1 0.01385(9) 0.01385(9) 0.01385(9) -0.00148(7) 0.00148(7) 0.00148(7)
Cu1 0.01625(11) 0.01625(11) 0.01625(11) -0.00193(9) -0.00193(9) -0.00193(9)
N1 0.0150(5) 0.0150(5) 0.0150(5) -0.0016(6) -0.0016(6) -0.0016(6)
C1 0.0256(15) 0.0210(12) 0.0182(12) 0.0005(11) -0.0054(10) -0.0050(12)
C2 0.0463(9) 0.0463(9) 0.0201(10) 0.0000(7) 0.0000(7) -0.0219(13)

loop_
_atom_type_symbol
_atom_type_description
_atom_type_scat_dispersion_real
_atom_type_scat_dispersion_imag
_atom_type_scat_source
C C 0.0033 0.0016 'International Tables Vol C Tables 4.2.6.8 and 6.1.1.4'
H H 0.0000 0.0000 'International Tables Vol C Tables 4.2.6.8 and 6.1.1.4'
N N 0.0061 0.0033 'International Tables Vol C Tables 4.2.6.8 and 6.1.1.4'
Cu Cu 0.3201 1.2651 'International Tables Vol C Tables 4.2.6.8 and 6.1.1.4'
Br Br -0.2901 2.4595 'International Tables Vol C Tables 4.2.6.8 and 6.1.1.4'

loop_
_geom_angle_atom_site_label_1
_geom_angle_atom_site_label_2
_geom_angle_atom_site_label_3
_geom_angle
_geom_angle_site_symmetry_1
_geom_angle_site_symmetry_3
Cu1 Br1 Cu1 71.092(16) 3_757 2_775
Cu1 Br1 Cu1 71.092(16) 3_757 .
Cu1 Br1 Cu1 71.092(16) 2_775 .
N1 Cu1 Br1 112.70(5) . 3_757
N1 Cu1 Br1 112.70(5) . 2_775
Br1 Cu1 Br1 106.062(11) 3_757 2_775
N1 Cu1 Br1 112.70(5) . .
Br1 Cu1 Br1 106.062(11) 3_757 .
Br1 Cu1 Br1 106.062(11) 2_775 .
N1 Cu1 Cu1 144.7 . 4_577
Br1 Cu1 Cu1 54.453(8) 3_757 4_577
Br1 Cu1 Cu1 54.453(8) 2_775 4_577
Br1 Cu1 Cu1 102.568(10) . 4_577
N1 Cu1 Cu1 144.7 . 2_775
Br1 Cu1 Cu1 102.568(10) 3_757 2_775
Br1 Cu1 Cu1 54.453(8) 2_775 2_775
Br1 Cu1 Cu1 54.454(8) . 2_775
Cu1 Cu1 Cu1 60.0 4_577 2_775
N1 Cu1 Cu1 144.7 . 3_757
Br1 Cu1 Cu1 54.453(8) 3_757 3_757
Br1 Cu1 Cu1 102.568(10) 2_775 3_757
Br1 Cu1 Cu1 54.454(8) . 3_757
Cu1 Cu1 Cu1 60.0 4_577 3_757
Cu1 Cu1 Cu1 60.0 2_775 3_757
C1 N1 C1 52.8(2) 5 21
C1 N1 C1 59.0(3) 5 17
C1 N1 C1 108.60(17) 21 17
C1 N1 C1 139.2(3) 5 13
C1 N1 C1 108.60(16) 21 13
C1 N1 C1 108.60(16) 17 13
C1 N1 C1 108.60(16) 5 9
C1 N1 C1 139.2(3) 21 9
C1 N1 C1 52.8(2) 17 9
C1 N1 C1 59.0(2) 13 9
C1 N1 C1 108.60(16) 5 .
C1 N1 C1 59.0(3) 21 .
C1 N1 C1 139.2(3) 17 .
C1 N1 C1 52.8(2) 13 .
C1 N1 C1 108.59(16) 9 .
C1 N1 Cu1 110.33(16) 5 .
C1 N1 Cu1 110.33(16) 21 .
C1 N1 Cu1 110.33(16) 17 .
C1 N1 Cu1 110.33(16) 13 .
C1 N1 Cu1 110.33(16) 9 .
C1 N1 Cu1 110.33(16) . .
C1 C1 C1 119.998(1) 13 21
C1 C1 C2 63.31(14) 13 .
C1 C1 C2 168.01(15) 21 .
C1 C1 N1 63.60(12) 13 .
C1 C1 N1 60.49(12) 21 .
C2 C1 N1 116.6(2) . .
C1 C2 C1 53.4(3) . 13

loop_
_geom_bond_atom_site_label_1
_geom_bond_atom_site_label_2
_geom_bond_distance
_geom_bond_site_symmetry_2
Br1 Cu1 2.5193(3) 3_757
Br1 Cu1 2.5193(3) 2_775
Br1 Cu1 2.5193(3) .
Cu1 N1 2.090(3) .
Cu1 Br1 2.5193(3) 3_757
Cu1 Br1 2.5193(3) 2_775
Cu1 Cu1 2.9292(6) 4_577
Cu1 Cu1 2.9292(6) 2_775
Cu1 Cu1 2.9292(6) 3_757
N1 C1 1.493(3) 5
N1 C1 1.493(3) 21
N1 C1 1.493(3) 17
N1 C1 1.493(3) 13
N1 C1 1.493(3) 9
N1 C1 1.493(3) .
C1 C1 1.327(7) 13
C1 C1 1.471(6) 21
C1 C2 1.477(4) .
C2 C1 1.477(4) 13

loop_
_geom_torsion_atom_site_label_1
_geom_torsion_atom_site_label_2
_geom_torsion_atom_site_label_3
_geom_torsion_atom_site_label_4
_geom_torsion
_geom_torsion_site_symmetry_1
_geom_torsion_site_symmetry_4
Cu1 Br1 Cu1 N1 -142.08(5) 3_757 .
Cu1 Br1 Cu1 N1 142.08(5) 2_775 .
Cu1 Br1 Cu1 Br1 -18.328(15) 3_757 3_757
Cu1 Br1 Cu1 Br1 -94.161(7) 2_775 3_757
Cu1 Br1 Cu1 Br1 94.161(7) 3_757 2_775
Cu1 Br1 Cu1 Br1 18.328(15) 2_775 2_775
Cu1 Br1 Cu1 Cu1 37.917(4) 3_757 4_577
Cu1 Br1 Cu1 Cu1 -37.917(4) 2_775 4_577
Cu1 Br1 Cu1 Cu1 75.833(9) 3_757 2_775
Cu1 Br1 Cu1 Cu1 -75.833(9) 2_775 3_757
Br1 Cu1 N1 C1 31.69(13) 3_757 5
Br1 Cu1 N1 C1 -88.31(13) 2_775 5
Br1 Cu1 N1 C1 151.69(13) . 5
Cu1 Cu1 N1 C1 -28.31(13) 4_577 5
Cu1 Cu1 N1 C1 -148.31(13) 2_775 5
Cu1 Cu1 N1 C1 91.69(13) 3_757 5
Br1 Cu1 N1 C1 88.31(13) 3_757 21
Br1 Cu1 N1 C1 -31.69(13) 2_775 21
Br1 Cu1 N1 C1 -151.69(13) . 21
Cu1 Cu1 N1 C1 28.31(13) 4_577 21
Cu1 Cu1 N1 C1 -91.69(13) 2_775 21
Cu1 Cu1 N1 C1 148.31(13) 3_757 21
Br1 Cu1 N1 C1 -31.69(13) 3_757 17
Br1 Cu1 N1 C1 -151.69(13) 2_775 17
Br1 Cu1 N1 C1 88.31(13) . 17
Cu1 Cu1 N1 C1 -91.69(13) 4_577 17
Cu1 Cu1 N1 C1 148.31(13) 2_775 17
Cu1 Cu1 N1 C1 28.31(13) 3_757 17
Br1 Cu1 N1 C1 -151.69(13) 3_757 13
Br1 Cu1 N1 C1 88.31(13) 2_775 13
Br1 Cu1 N1 C1 -31.69(13) . 13
Cu1 Cu1 N1 C1 148.31(13) 4_577 13
Cu1 Cu1 N1 C1 28.31(13) 2_775 13
Cu1 Cu1 N1 C1 -91.69(13) 3_757 13
Br1 Cu1 N1 C1 -88.31(13) 3_757 9
Br1 Cu1 N1 C1 151.69(13) 2_775 9
Br1 Cu1 N1 C1 31.69(13) . 9
Cu1 Cu1 N1 C1 -148.31(13) 4_577 9
Cu1 Cu1 N1 C1 91.69(13) 2_775 9
Cu1 Cu1 N1 C1 -28.31(13) 3_757 9
Br1 Cu1 N1 C1 151.69(13) 3_757 .
Br1 Cu1 N1 C1 31.69(13) 2_775 .
Br1 Cu1 N1 C1 -88.31(13) . .
Cu1 Cu1 N1 C1 91.69(13) 4_577 .
Cu1 Cu1 N1 C1 -28.31(13) 2_775 .
Cu1 Cu1 N1 C1 -148.31(13) 3_757 .
C1 N1 C1 C1 -138.4(3) 5 13
C1 N1 C1 C1 -157.29(17) 21 13
C1 N1 C1 C1 -74.5(3) 17 13
C1 N1 C1 C1 -20.44(13) 9 13
Cu1 N1 C1 C1 100.60(10) . 13
C1 N1 C1 C1 18.93(12) 5 21
C1 N1 C1 C1 82.8(3) 17 21
C1 N1 C1 C1 157.29(17) 13 21
C1 N1 C1 C1 136.8(3) 9 21
Cu1 N1 C1 C1 -102.11(11) . 21
C1 N1 C1 C2 -174.27(19) 5 .
C1 N1 C1 C2 166.80(17) 21 .
C1 N1 C1 C2 -110.4(3) 17 .
C1 N1 C1 C2 -35.9(3) 13 .
C1 N1 C1 C2 -56.3(4) 9 .
Cu1 N1 C1 C2 64.7(2) . .
C1 C1 C2 C1 109.0(6) 21 13
N1 C1 C2 C1 36.0(3) . 13
